data_7200036
loop_
_publ_author_name
'Kendrick, John'
'Gourlay, Matthew D.'
'Neumann, Marcus A.'
'Leusen, Frank J. J.'

_publ_section_title
;
 Predicting spontaneous racemate resolution using recent developments in
 crystal structure prediction
;
_journal_issue 11
_journal_name_full CrystEngComm
_journal_page_first 2391
_journal_page_last 2399
_journal_paper_doi 10.1039/b909038j
_journal_volume 11
_journal_year 2009
_space_group_IT_number 14
_symmetry_cell_setting monoclinic
_symmetry_Int_Tables_number 14
_symmetry_space_group_name_Hall '-P 2ybc'
_symmetry_space_group_name_H-M 'P 1 21/c 1'
_cell_angle_alpha 90.000000
_cell_angle_beta 124.109325
_cell_angle_gamma 90.000000
_cell_length_a 9.710820
_cell_length_b 11.023763
_cell_length_c 13.782336
_cell_volume 1221.582
_cod_data_source_file 24HTP_racemic.cif
_cod_data_source_block 24HTP_R_4
_cod_original_sg_symbol_H-M 'P 2_1/c'
_cod_struct_determination_method theoretical
_cod_database_code 7200036

loop_
_symmetry_equiv_pos_site_id
_symmetry_equiv_pos_as_xyz
1 x,y,z
2 -x,y+1/2,-z+1/2
3 -x,-y,-z
4 x,-y+1/2,z+1/2

loop_
_atom_site_label
_atom_site_type_symbol
_atom_site_fract_x
_atom_site_fract_y
_atom_site_fract_z
C1 C 0.389991 0.932278 0.083406
C2 C 0.520542 0.933511 0.215962
C3 C 0.646284 0.833227 0.238555
N4 N 0.537087 0.749092 0.139842
C5 C 0.370312 0.798229 0.047421
O6 O 0.577725 0.639510 0.133241
C7 C 0.337780 0.777697 -0.073468
C8 C 0.238353 0.732792 0.056672
C9 C 0.787641 0.879354 0.229474
C10 C 0.812827 0.835706 0.145252
H11 H 0.729340 0.767487 0.082673
C12 C 0.943018 0.877659 0.139434
H13 H 0.961320 0.843396 0.073458
C14 C 1.052847 0.965594 0.218136
O15 O 1.176514 1.002549 0.206963
C16 C 1.029288 1.010645 0.303089
H17 H 1.113248 1.079691 0.364450
C18 C 0.898356 0.967533 0.307957
H19 H 0.882407 1.004576 0.374439
C20 C 0.716076 0.768875 0.355852
H21 H 0.271977 0.971676 0.060505
H22 H 0.433327 0.984134 0.037446
H23 H 0.581342 1.021834 0.247684
H24 H 0.462342 0.912046 0.262885
H25 H 0.340470 0.680677 -0.089697
H26 H 0.215274 0.813986 -0.141258
H27 H 0.431645 0.824369 -0.080494
H28 H 0.246335 0.634704 0.047455
H29 H 0.254427 0.751685 0.140601
H30 H 0.114201 0.763318 -0.014459
H31 H 1.255568 1.061591 0.268904
H32 H 0.797887 0.693640 0.367942
H33 H 0.787974 0.833939 0.427431
H34 H 0.614668 0.733821 0.361008
